data_4112737
loop_
_publ_author_name
'Andrew W. Metz'
'John R. Ireland'
'Jian-Guo Zheng'
'Ricardo P. S. M. Lobo'
'Yu Yang'
'Jun Ni'
'Charlotte L. Stern'
'Vinayak P. Dravid'
'Nicole Bontemps'
'Carl R. Kannewurf'
'Kenneth R. Poeppelmeier'
'Tobin J. Marks'

_publ_section_title
;
 Transparent Conducting Oxides: Texture and Microstructure Effects on
 Charge Carrier Mobility in MOCVD-Derived CdO Thin Films Grown with A
 Thermally Stable, Low-Melting Precursor
;
_journal_name_full 'Journal of the American Chemical Society'
_journal_page_first 8477
_journal_page_last 8492
_journal_paper_doi 10.1021/ja039232z
_journal_volume 126
_journal_year 2004
_chemical_formula_sum 'C18 H22 Cd F12 N2 O4'
_chemical_formula_weight 670.78
_chemical_name_systematic
; 
 ? 
;
_space_group_IT_number 14
_symmetry_cell_setting monoclinic
_symmetry_space_group_name_Hall '-P 2yn'
_symmetry_space_group_name_H-M 'P 1 21/n 1'
_atom_sites_solution_hydrogens geom
_atom_sites_solution_primary direct
_atom_sites_solution_secondary difmap
_audit_creation_method SHELXL-97
_cell_angle_alpha 90.00(1)
_cell_angle_beta 94.47(1)
_cell_angle_gamma 90.00(1)
_cell_formula_units_Z 4
_cell_length_a 9.191(6)
_cell_length_b 17.281(11)
_cell_length_c 16.136(11)
_cell_measurement_temperature 153(2)
_cell_volume 2555(3)
_computing_cell_refinement 'Bruker SMART'
_computing_data_collection 'Bruker SMART'
_computing_data_reduction 'Bruker SHELXTL'
_computing_molecular_graphics 'Bruker SHELXTL'
_computing_publication_material 'Bruker SHELXTL'
_computing_structure_refinement 'SHELXL-97 (Sheldrick, 1997)'
_computing_structure_solution 'SHELXS-97 (Sheldrick, 1990)'
_diffrn_ambient_temperature 153(2)
_diffrn_measured_fraction_theta_full 0.925
_diffrn_measured_fraction_theta_max 0.925
_diffrn_measurement_device_type 'CCD area detector'
_diffrn_measurement_method 'omega scans'
_diffrn_radiation_monochromator graphite
_diffrn_radiation_source 'fine-focus sealed tube'
_diffrn_radiation_type MoK\a
_diffrn_radiation_wavelength 0.71069
_diffrn_reflns_av_R_equivalents 0.0422
_diffrn_reflns_av_sigmaI/netI 0.0280
_diffrn_reflns_limit_h_max 12
_diffrn_reflns_limit_h_min -12
_diffrn_reflns_limit_k_max 23
_diffrn_reflns_limit_k_min -22
_diffrn_reflns_limit_l_max 21
_diffrn_reflns_limit_l_min -21
_diffrn_reflns_number 23439
_diffrn_reflns_theta_full 28.99
_diffrn_reflns_theta_max 28.99
_diffrn_reflns_theta_min 1.73
_exptl_absorpt_coefficient_mu 0.969
_exptl_absorpt_correction_T_max 0.9148
_exptl_absorpt_correction_T_min 0.7297
_exptl_absorpt_correction_type integration
_exptl_crystal_colour colorless
_exptl_crystal_density_diffrn 1.744
_exptl_crystal_description 'cut plate'
_exptl_crystal_F_000 1328
_exptl_crystal_size_max 0.30
_exptl_crystal_size_mid 0.28
_exptl_crystal_size_min 0.10
_refine_diff_density_max 1.715
_refine_diff_density_min -0.971
_refine_diff_density_rms 0.122
_refine_ls_extinction_method none
_refine_ls_goodness_of_fit_ref 1.027
_refine_ls_hydrogen_treatment idealized
_refine_ls_matrix_type full
_refine_ls_number_parameters 330
_refine_ls_number_reflns 6280
_refine_ls_number_restraints 0
_refine_ls_restrained_S_all 1.027
_refine_ls_R_factor_all 0.0817
_refine_ls_R_factor_gt 0.0630
_refine_ls_shift/su_max 0.203
_refine_ls_shift/su_mean 0.016
_refine_ls_structure_factor_coef Fsqd
_refine_ls_weighting_details 'calc w=1/[\s^2^(Fo^2^)+(0.1235P)^2^+4.6304P] where P=(Fo^2^+2Fc^2^)/3'
_refine_ls_weighting_scheme calc
_refine_ls_wR_factor_gt 0.1830
_refine_ls_wR_factor_ref 0.2069
_reflns_number_gt 4643
_reflns_number_total 6280
_reflns_threshold_expression >2sigma(I)
_cod_data_source_file ja039232zsi20031029_011612.cif
_cod_data_source_block shelxl
_cod_original_cell_volume 2555.0(3)
_cod_database_code 4112737

loop_
_symmetry_equiv_pos_as_xyz
'x, y, z'
'-x+1/2, y+1/2, -z+1/2'
'-x, -y, -z'
'x-1/2, -y-1/2, z-1/2'

loop_
_atom_site_label
_atom_site_type_symbol
_atom_site_fract_x
_atom_site_fract_y
_atom_site_fract_z
_atom_site_U_iso_or_equiv
_atom_site_adp_type
_atom_site_occupancy
_atom_site_symmetry_multiplicity
_atom_site_calc_flag
_atom_site_refinement_flags
Cd1 Cd 0.57035(4) 0.207234(19) 0.67308(2) 0.04992(17) Uani 1 1 d .
F1 F 0.9485(5) 0.0109(3) 0.7006(3) 0.1081(16) Uani 1 1 d .
F2 F 0.7760(6) -0.0616(3) 0.6706(4) 0.1159(18) Uani 1 1 d .
F3 F 0.9494(12) -0.0248(6) 0.5846(5) 0.0821(16) Uiso 0.560(14) 1 d P
F3B F 0.8951(15) -0.0497(8) 0.5738(6) 0.0821(16) Uiso 0.440(14) 1 d P
F4 F 0.5011(5) 0.1243(3) 0.3707(3) 0.1024(15) Uani 1 1 d .
F5 F 0.7316(5) 0.1146(2) 0.3609(2) 0.0861(12) Uani 1 1 d .
F6 F 0.6368(5) 0.2253(2) 0.3804(3) 0.0859(12) Uani 1 1 d .
F7 F 0.3015(5) 0.4273(3) 0.5485(3) 0.1039(15) Uani 1 1 d .
F8 F 0.4421(5) 0.5172(2) 0.5963(3) 0.0967(14) Uani 1 1 d .
F9 F 0.3058(4) 0.4563(2) 0.6759(3) 0.0854(11) Uani 1 1 d .
F10 F 1.0202(8) 0.3538(4) 0.6762(4) 0.0870(10) Uiso 0.662(5) 1 d P
F11 F 0.9336(7) 0.4573(4) 0.6162(5) 0.0870(10) Uiso 0.662(5) 1 d P
F12 F 0.9552(8) 0.3541(4) 0.5469(4) 0.0870(10) Uiso 0.662(5) 1 d P
F13 F 0.9597(14) 0.4405(8) 0.6746(9) 0.0870(10) Uiso 0.338(5) 1 d P
F14 F 0.9085(15) 0.4507(8) 0.5652(9) 0.0870(10) Uiso 0.338(5) 1 d P
F15 F 0.9914(15) 0.3387(9) 0.5747(9) 0.0870(10) Uiso 0.338(5) 1 d P
O1 O 0.7053(4) 0.0960(2) 0.6710(2) 0.0607(9) Uani 1 1 d .
O2 O 0.5724(5) 0.1866(3) 0.5330(3) 0.0641(10) Uani 1 1 d .
O3 O 0.4574(4) 0.3252(2) 0.6597(3) 0.0624(10) Uani 1 1 d .
O4 O 0.7654(4) 0.2864(2) 0.6635(3) 0.0642(10) Uani 1 1 d .
N1 N 0.3385(6) 0.1514(3) 0.6728(4) 0.0681(13) Uani 1 1 d .
N2 N 0.5495(7) 0.1903(3) 0.8153(3) 0.0706(13) Uani 1 1 d .
C1 C 0.7570(5) 0.0639(3) 0.6112(4) 0.0539(11) Uani 1 1 d .
C2 C 0.7389(6) 0.0813(3) 0.5273(3) 0.0552(12) Uani 1 1 d .
H2 H 0.7903 0.0514 0.4897 0.066 Uiso 1 1 calc R
C3 C 0.6476(5) 0.1413(3) 0.4953(3) 0.0501(11) Uani 1 1 d .
C4 C 0.8528(7) -0.0074(4) 0.6375(5) 0.0735(17) Uani 1 1 d .
C5 C 0.6322(7) 0.1512(4) 0.4010(4) 0.0645(14) Uani 1 1 d .
C6 C 0.5070(5) 0.3862(3) 0.6329(3) 0.0484(10) Uani 1 1 d .
C7 C 0.6498(6) 0.4051(3) 0.6199(3) 0.0512(11) Uani 1 1 d .
H7 H 0.6699 0.4551 0.5991 0.061 Uiso 1 1 calc R
C8 C 0.7644(6) 0.3541(3) 0.6359(3) 0.0522(11) Uani 1 1 d .
C9 C 0.3885(6) 0.4482(3) 0.6138(4) 0.0602(13) Uani 1 1 d .
C10 C 0.9194(7) 0.3826(3) 0.6212(4) 0.0695(16) Uani 1 1 d .
C11 C 0.2909(8) 0.1643(5) 0.7527(5) 0.086(2) Uani 1 1 d .
H11A H 0.2036 0.1324 0.7604 0.103 Uiso 1 1 calc R
H11B H 0.2640 0.2194 0.7586 0.103 Uiso 1 1 calc R
C12 C 0.4132(8) 0.1431(5) 0.8183(4) 0.0765(18) Uani 1 1 d .
H12A H 0.3763 0.1491 0.8740 0.092 Uiso 1 1 calc R
H12B H 0.4383 0.0879 0.8114 0.092 Uiso 1 1 calc R
C13 C 0.2300(8) 0.1927(4) 0.6044(6) 0.084(2) Uani 1 1 d .
H13A H 0.2294 0.2488 0.6166 0.101 Uiso 1 1 calc R
H13B H 0.2696 0.1861 0.5496 0.101 Uiso 1 1 calc R
C14 C 0.0780(9) 0.1650(5) 0.5979(6) 0.102(3) Uani 1 1 d .
H14A H 0.0726 0.1149 0.5695 0.153 Uiso 1 1 calc R
H14B H 0.0159 0.2025 0.5663 0.153 Uiso 1 1 calc R
H14C H 0.0443 0.1592 0.6538 0.153 Uiso 1 1 calc R
C15 C 0.3466(7) 0.0684(3) 0.6502(5) 0.0776(18) Uani 1 1 d .
H15A H 0.4249 0.0434 0.6852 0.116 Uiso 1 1 calc R
H15B H 0.3668 0.0637 0.5917 0.116 Uiso 1 1 calc R
H15C H 0.2534 0.0432 0.6588 0.116 Uiso 1 1 calc R
C16 C 0.6715(9) 0.1506(4) 0.8601(4) 0.0812(19) Uani 1 1 d .
H16A H 0.6750 0.0970 0.8388 0.097 Uiso 1 1 calc R
H16B H 0.6518 0.1476 0.9194 0.097 Uiso 1 1 calc R
C17 C 0.8174(9) 0.1861(6) 0.8547(6) 0.098(2) Uani 1 1 d .
H17A H 0.8403 0.1881 0.7965 0.147 Uiso 1 1 calc R
H17B H 0.8912 0.1550 0.8867 0.147 Uiso 1 1 calc R
H17C H 0.8172 0.2387 0.8775 0.147 Uiso 1 1 calc R
C18 C 0.5312(13) 0.2667(4) 0.8529(5) 0.105(3) Uani 1 1 d .
H18A H 0.5239 0.2609 0.9128 0.158 Uiso 1 1 calc R
H18B H 0.4420 0.2910 0.8278 0.158 Uiso 1 1 calc R
H18C H 0.6155 0.2993 0.8431 0.158 Uiso 1 1 calc R

loop_
_atom_site_aniso_label
_atom_site_aniso_U_11
_atom_site_aniso_U_22
_atom_site_aniso_U_33
_atom_site_aniso_U_23
_atom_site_aniso_U_13
_atom_site_aniso_U_12
Cd1 0.0523(2) 0.0367(2) 0.0626(3) 0.00268(13) 0.01555(17) 0.00148(13)
F1 0.079(3) 0.117(4) 0.125(4) 0.030(3) -0.015(3) 0.027(3)
F2 0.105(3) 0.060(2) 0.182(5) 0.031(3) 0.011(3) 0.015(2)
F4 0.089(3) 0.147(4) 0.069(2) 0.001(3) -0.008(2) -0.026(3)
F5 0.104(3) 0.088(3) 0.071(2) 0.0000(19) 0.035(2) 0.017(2)
F6 0.107(3) 0.077(2) 0.079(2) 0.026(2) 0.039(2) 0.014(2)
F7 0.104(3) 0.092(3) 0.108(3) -0.007(3) -0.043(3) 0.016(2)
F8 0.080(2) 0.0458(19) 0.165(4) 0.030(2) 0.013(3) 0.0045(17)
F9 0.071(2) 0.076(3) 0.112(3) -0.004(2) 0.023(2) 0.0214(19)
O1 0.069(2) 0.054(2) 0.060(2) 0.0044(16) 0.0100(17) 0.0164(18)
O2 0.072(2) 0.062(2) 0.061(2) 0.0113(18) 0.0201(18) 0.024(2)
O3 0.0516(19) 0.0418(18) 0.096(3) 0.0099(19) 0.0187(19) 0.0019(15)
O4 0.049(2) 0.051(2) 0.094(3) 0.0098(19) 0.0187(19) 0.0015(15)
N1 0.065(3) 0.043(2) 0.099(4) -0.016(2) 0.024(3) -0.006(2)
N2 0.092(4) 0.058(3) 0.062(3) -0.006(2) 0.009(3) -0.002(3)
C1 0.045(2) 0.046(2) 0.071(3) 0.002(2) 0.005(2) 0.0060(19)
C2 0.052(3) 0.052(3) 0.062(3) -0.004(2) 0.008(2) 0.011(2)
C3 0.044(2) 0.047(2) 0.061(3) 0.003(2) 0.011(2) -0.0021(19)
C4 0.058(3) 0.073(4) 0.091(4) 0.007(3) 0.013(3) 0.024(3)
C5 0.074(4) 0.061(3) 0.061(3) 0.007(3) 0.017(3) 0.001(3)
C6 0.051(2) 0.039(2) 0.056(3) -0.0003(19) 0.006(2) 0.0011(18)
C7 0.058(3) 0.039(2) 0.058(3) 0.002(2) 0.014(2) -0.006(2)
C8 0.053(3) 0.044(2) 0.062(3) -0.004(2) 0.019(2) -0.005(2)
C9 0.058(3) 0.046(3) 0.075(3) 0.003(2) -0.001(3) 0.001(2)
C10 0.066(3) 0.051(3) 0.096(4) -0.003(3) 0.036(3) -0.006(3)
C11 0.077(4) 0.079(5) 0.106(5) -0.009(4) 0.034(4) -0.014(4)
C12 0.084(4) 0.074(4) 0.075(4) 0.009(3) 0.029(3) -0.012(3)
C13 0.069(4) 0.060(4) 0.123(6) 0.003(4) 0.004(4) 0.003(3)
C14 0.090(5) 0.087(6) 0.126(7) 0.003(5) -0.002(5) -0.012(4)
C15 0.067(4) 0.049(3) 0.118(5) -0.021(3) 0.016(4) -0.013(3)
C16 0.103(5) 0.071(4) 0.068(4) -0.002(3) -0.001(4) -0.005(4)
C17 0.076(5) 0.100(6) 0.117(7) 0.008(5) 0.000(4) -0.010(4)
C18 0.183(10) 0.058(4) 0.076(5) -0.023(4) 0.017(5) 0.002(5)

loop_
_atom_type_symbol
_atom_type_description
_atom_type_scat_dispersion_real
_atom_type_scat_dispersion_imag
_atom_type_scat_source
C C 0.0033 0.0016 'International Tables Vol C Tables 4.2.6.8 and 6.1.1.4'
H H 0.0000 0.0000 'International Tables Vol C Tables 4.2.6.8 and 6.1.1.4'
N N 0.0061 0.0033 'International Tables Vol C Tables 4.2.6.8 and 6.1.1.4'
O O 0.0106 0.0060 'International Tables Vol C Tables 4.2.6.8 and 6.1.1.4'
F F 0.0171 0.0103 'International Tables Vol C Tables 4.2.6.8 and 6.1.1.4'
Cd Cd -0.8075 1.2024 'International Tables Vol C Tables 4.2.6.8 and 6.1.1.4'

loop_
_geom_angle_atom_site_label_1
_geom_angle_atom_site_label_2
_geom_angle_atom_site_label_3
_geom_angle
O4 Cd1 O1 94.21(14)
O4 Cd1 O3 79.14(13)
O1 Cd1 O3 171.18(14)
O4 Cd1 O2 87.68(19)
O1 Cd1 O2 78.99(14)
O3 Cd1 O2 94.83(15)
O4 Cd1 N2 105.6(2)
O1 Cd1 N2 89.72(17)
O3 Cd1 N2 97.62(18)
O2 Cd1 N2 163.3(2)
O4 Cd1 N1 166.58(16)
O1 Cd1 N1 98.54(16)
O3 Cd1 N1 87.74(15)
O2 Cd1 N1 90.66(18)
N2 Cd1 N1 78.8(2)
F3B F3 C4 77.9(14)
F3 F3B C4 72.9(14)
C10 F10 F13 54.2(6)
C10 F10 F15 49.5(6)
F13 F10 F15 96.0(8)
F14 F11 F13 155.2(16)
F14 F11 C10 84.5(12)
F13 F11 C10 70.7(10)
F15 F12 C10 70.1(18)
F15 F12 F14 115(2)
C10 F12 F14 55.1(6)
F11 F13 C10 65.2(9)
F11 F13 F10 110.2(12)
C10 F13 F10 52.7(6)
F11 F14 C10 61.0(10)
F11 F14 F12 104.0(13)
C10 F14 F12 48.8(5)
F12 F15 C10 83.9(19)
F12 F15 F10 135(2)
C10 F15 F10 51.7(7)
C1 O1 Cd1 128.9(3)
C3 O2 Cd1 129.2(4)
C6 O3 Cd1 127.8(3)
C8 O4 Cd1 127.2(4)
C11 N1 C15 113.7(6)
C11 N1 C13 109.8(6)
C15 N1 C13 107.6(5)
C11 N1 Cd1 106.3(4)
C15 N1 Cd1 109.6(4)
C13 N1 Cd1 109.7(4)
C16 N2 C18 109.1(6)
C16 N2 C12 110.0(6)
C18 N2 C12 110.7(7)
C16 N2 Cd1 115.3(5)
C18 N2 Cd1 108.3(5)
C12 N2 Cd1 103.4(4)
O1 C1 C2 129.8(5)
O1 C1 C4 112.6(5)
C2 C1 C4 117.5(5)
C1 C2 C3 122.8(5)
O2 C3 C2 128.8(5)
O2 C3 C5 114.0(5)
C2 C3 C5 117.1(5)
F3 C4 F2 120.9(8)
F3 C4 F1 96.4(7)
F2 C4 F1 101.8(6)
F3 C4 F3B 29.2(5)
F2 C4 F3B 96.9(8)
F1 C4 F3B 120.1(8)
F3 C4 C1 113.6(6)
F2 C4 C1 111.5(5)
F1 C4 C1 110.3(6)
F3B C4 C1 114.4(7)
F5 C5 F6 107.6(5)
F5 C5 F4 106.9(5)
F6 C5 F4 106.7(6)
F5 C5 C3 114.9(5)
F6 C5 C3 110.9(5)
F4 C5 C3 109.5(5)
O3 C6 C7 129.2(5)
O3 C6 C9 112.8(4)
C7 C6 C9 118.1(4)
C8 C7 C6 122.6(5)
O4 C8 C7 130.3(5)
O4 C8 C10 111.9(5)
C7 C8 C10 117.8(5)
F9 C9 F7 106.7(5)
F9 C9 F8 108.2(5)
F7 C9 F8 106.6(5)
F9 C9 C6 111.3(5)
F7 C9 C6 110.1(5)
F8 C9 C6 113.4(5)
F15 C10 F11 119.3(9)
F15 C10 F10 78.8(8)
F11 C10 F10 110.1(7)
F15 C10 F12 26.0(6)
F11 C10 F12 105.8(7)
F10 C10 F12 104.4(6)
F15 C10 F13 132.8(10)
F11 C10 F13 44.1(6)
F10 C10 F13 73.1(8)
F12 C10 F13 139.1(8)
F15 C10 F14 97.2(9)
F11 C10 F14 34.6(5)
F10 C10 F14 135.6(8)
F12 C10 F14 76.1(7)
F13 C10 F14 78.7(8)
F15 C10 C8 115.1(8)
F11 C10 C8 115.2(6)
F10 C10 C8 112.5(6)
F12 C10 C8 108.0(6)
F13 C10 C8 110.4(7)
F14 C10 C8 109.2(7)
N1 C11 C12 109.3(6)
N2 C12 C11 114.8(6)
C14 C13 N1 116.3(7)
N2 C16 C17 116.2(7)

loop_
_geom_bond_atom_site_label_1
_geom_bond_atom_site_label_2
_geom_bond_distance
Cd1 O4 2.270(4)
Cd1 O1 2.289(4)
Cd1 O3 2.290(4)
Cd1 O2 2.290(4)
Cd1 N2 2.337(6)
Cd1 N1 2.339(5)
F1 C4 1.330(9)
F2 C4 1.310(9)
F3 F3B 0.670(11)
F3 C4 1.313(10)
F3B C4 1.343(13)
F4 C5 1.348(8)
F5 C5 1.321(7)
F6 C5 1.324(7)
F7 C9 1.323(7)
F8 C9 1.330(7)
F9 C9 1.312(7)
F10 C10 1.328(10)
F10 F13 1.597(15)
F10 F15 1.659(15)
F11 F14 0.845(13)
F11 F13 0.998(13)
F11 C10 1.301(9)
F12 F15 0.599(14)
F12 C10 1.360(10)
F12 F14 1.754(16)
F13 C10 1.354(15)
F14 C10 1.482(15)
F15 C10 1.286(15)
O1 C1 1.240(7)
O2 C3 1.236(6)
O3 C6 1.241(6)
O4 C8 1.250(6)
N1 C11 1.410(9)
N1 C15 1.484(7)
N1 C13 1.597(10)
N2 C16 1.457(9)
N2 C18 1.468(8)
N2 C12 1.498(9)
C1 C2 1.384(8)
C1 C4 1.555(8)
C2 C3 1.406(7)
C3 C5 1.527(8)
C6 C7 1.384(7)
C6 C9 1.541(7)
C7 C8 1.382(7)
C8 C10 1.543(8)
C11 C12 1.528(11)
C13 C14 1.473(11)
C16 C17 1.483(11)
